data_7135469
loop_
_publ_author_name
'Khantong, Adisorn'
'Chemin, Alexandre'
'Galangau, Olivier'
'Le Guennic, Boris'
'Jacquemin, Denis'
'Bouit, Pierre-Antoine'

_publ_section_title
;
 Make the ylides shine: synthesis and structure-property relationships of
 phospha-squaraines.
;
_journal_issue 24
_journal_name_full 'Chemical communications (Cambridge, England)'
_journal_page_first 6563
_journal_page_last 6566
_journal_paper_doi 10.1039/d6cc00100a
_journal_volume 62
_journal_year 2026
_chemical_compound_source 'synthesis as described'
_chemical_formula_moiety 'C29 H23 O3 P'
_chemical_formula_sum 'C29 H23 O3 P'
_chemical_formula_weight 450.44
_space_group_crystal_system monoclinic
_space_group_IT_number 14
_space_group_name_Hall '-P 2yn'
_space_group_name_H-M_alt 'P 1 21/n 1'
_atom_sites_solution_hydrogens geom
_atom_sites_solution_primary dual
_audit_update_record
;
2025-07-11 deposited with the CCDC.	2026-02-24 downloaded from the CCDC.
;
_cell_angle_alpha 90
_cell_angle_beta 98.524(4)
_cell_angle_gamma 90
_cell_formula_units_Z 4
_cell_length_a 13.7395(15)
_cell_length_b 10.4643(12)
_cell_length_c 16.2174(18)
_cell_measurement_reflns_used 9991
_cell_measurement_temperature 150(2)
_cell_measurement_theta_max 27.3778
_cell_measurement_theta_min 2.3239
_cell_measurement_wavelength 0.710730
_cell_volume 2305.9(4)
_computing_cell_refinement 'APEX3 (Bruker, 2015)'
_computing_data_collection 'Bruker APEX3 (Bruker, 2015)'
_computing_data_reduction 'SAINT (Bruker, 2014)'
_computing_molecular_graphics
;
   'SXGRAPH (L. Farrugia, 1999), Mercury (CSD, 2020)'
;
_computing_publication_material 'CRYSCALC (T. Roisnel, local program, ver. 2024)'
_computing_structure_refinement 'SHELXL-2018_3 (Sheldrick, 2018)'
_computing_structure_solution 'SHELXT 2018_2 (Sheldrick, 2018)'
_diffrn_ambient_temperature 150(2)
_diffrn_detector CMOS-PHOTON70
_diffrn_detector_area_resol_mean 7.39
_diffrn_measured_fraction_theta_full 0.999
_diffrn_measured_fraction_theta_max 0.993
_diffrn_measurement_device_type 'D8 VENTURE Bruker AXS'
_diffrn_measurement_method 'rotation images'
_diffrn_orient_matrix_UB_11 0.0526679
_diffrn_orient_matrix_UB_12 -0.0570305
_diffrn_orient_matrix_UB_13 -0.0157647
_diffrn_orient_matrix_UB_21 -0.0279958
_diffrn_orient_matrix_UB_22 -0.0734672
_diffrn_orient_matrix_UB_23 0.0281832
_diffrn_orient_matrix_UB_31 -0.0431124
_diffrn_orient_matrix_UB_32 -0.0219636
_diffrn_orient_matrix_UB_33 -0.0533368
_diffrn_radiation_monochromator 'multilayer monochromator'
_diffrn_radiation_probe x-ray
_diffrn_radiation_source 'Incoatec microfocus sealed tube'
_diffrn_radiation_type MoK\a
_diffrn_radiation_wavelength 0.71073
_diffrn_reflns_av_R_equivalents 0.0404
_diffrn_reflns_av_unetI/netI 0.0307
_diffrn_reflns_limit_h_max 17
_diffrn_reflns_limit_h_min -17
_diffrn_reflns_limit_k_max 13
_diffrn_reflns_limit_k_min -13
_diffrn_reflns_limit_l_max 21
_diffrn_reflns_limit_l_min -21
_diffrn_reflns_number 25239
_diffrn_reflns_theta_full 25.242
_diffrn_reflns_theta_max 27.491
_diffrn_reflns_theta_min 2.324
_diffrn_source_current 1.00
_diffrn_source_power 50.0
_diffrn_source_voltage 50.00
_exptl_absorpt_coefficient_mu 0.148
_exptl_absorpt_correction_T_max 0.984
_exptl_absorpt_correction_T_min 0.894
_exptl_absorpt_correction_type multi-scan
_exptl_absorpt_process_details
;
  [Sheldrick, G.M. (2014). SADABS Bruker AXS Inc., Madison, Wisconsin, USA]
;
_exptl_crystal_colour yellow
_exptl_crystal_density_diffrn 1.298
_exptl_crystal_description prism
_exptl_crystal_F_000 944
_exptl_crystal_size_max 0.500
_exptl_crystal_size_mid 0.420
_exptl_crystal_size_min 0.110
_refine_diff_density_max 0.495
_refine_diff_density_min -0.292
_refine_diff_density_rms 0.044
_refine_ls_extinction_method none
_refine_ls_goodness_of_fit_ref 1.055
_refine_ls_hydrogen_treatment constr
_refine_ls_matrix_type full
_refine_ls_number_parameters 299
_refine_ls_number_reflns 5251
_refine_ls_number_restraints 0
_refine_ls_restrained_S_all 1.055
_refine_ls_R_factor_all 0.0546
_refine_ls_R_factor_gt 0.0433
_refine_ls_shift/su_max 0.001
_refine_ls_shift/su_mean 0.000
_refine_ls_structure_factor_coef Fsqd
_refine_ls_weighting_details 'w=1/[\s^2^(Fo^2^)+(0.0450P)^2^+1.2382P] where P=(Fo^2^+2Fc^2^)/3'
_refine_ls_weighting_scheme calc
_refine_ls_wR_factor_gt 0.1049
_refine_ls_wR_factor_ref 0.1129
_reflns_number_gt 4396
_reflns_number_total 5251
_reflns_threshold_expression >2sigma(I)
_cod_data_source_file d6cc00100a2.cif
_cod_data_source_block AK148
_cod_depositor_comments 'Adding full bibliography for 7135469.cif.'
_cod_original_sg_symbol_H-M 'P 21/n'
_cod_database_code 7135469

loop_
_space_group_symop_operation_xyz
'x, y, z'
'-x+1/2, y+1/2, -z+1/2'
'-x, -y, -z'
'x-1/2, -y-1/2, z-1/2'

loop_
_atom_site_label
_atom_site_type_symbol
_atom_site_fract_x
_atom_site_fract_y
_atom_site_fract_z
_atom_site_U_iso_or_equiv
_atom_site_adp_type
_atom_site_occupancy
_atom_site_site_symmetry_order
_atom_site_calc_flag
_atom_site_refinement_flags_posn
_atom_site_refinement_flags_adp
_atom_site_refinement_flags_occupancy
_atom_site_disorder_assembly
_atom_site_disorder_group
P1 P 0.01110(3) 0.71539(4) 0.11977(3) 0.02558(11) Uani 1 1 d . . . . .
O1 O 0.41830(10) 0.73130(16) 0.05852(10) 0.0576(4) Uani 1 1 d . . . . .
O2 O 0.52910(9) 0.90168(14) -0.06894(8) 0.0426(3) Uani 1 1 d . . . . .
O3 O 0.31162(9) 1.01191(13) -0.15114(8) 0.0397(3) Uani 1 1 d . . . . .
C1 C -0.11427(11) 0.67285(16) 0.08043(10) 0.0289(3) Uani 1 1 d . . . . .
C2 C -0.17768(12) 0.77194(18) 0.04967(11) 0.0351(4) Uani 1 1 d . . . . .
H2 H -0.154486 0.857573 0.051498 0.042 Uiso 1 1 calc R U . . .
C3 C -0.27427(13) 0.7453(2) 0.01654(12) 0.0444(5) Uani 1 1 d . . . . .
H3 H -0.317436 0.812499 -0.004411 0.053 Uiso 1 1 calc R U . . .
C4 C -0.30782(14) 0.6204(2) 0.01401(14) 0.0513(5) Uani 1 1 d . . . . .
H4 H -0.373913 0.602112 -0.009302 0.062 Uiso 1 1 calc R U . . .
C5 C -0.24608(15) 0.5227(2) 0.04504(14) 0.0479(5) Uani 1 1 d . . . . .
H5 H -0.270028 0.437417 0.043440 0.058 Uiso 1 1 calc R U . . .
C6 C -0.14899(13) 0.54766(17) 0.07869(12) 0.0370(4) Uani 1 1 d . . . . .
H6 H -0.106651 0.479978 0.100319 0.044 Uiso 1 1 calc R U . . .
C7 C 0.07616(11) 0.58227(15) 0.17189(10) 0.0267(3) Uani 1 1 d . . . . .
C8 C 0.09527(14) 0.47549(17) 0.12564(11) 0.0376(4) Uani 1 1 d . . . . .
H8 H 0.073256 0.473468 0.067288 0.045 Uiso 1 1 calc R U . . .
C9 C 0.14625(15) 0.37209(18) 0.16420(12) 0.0423(4) Uani 1 1 d . . . . .
H9 H 0.159445 0.299691 0.132290 0.051 Uiso 1 1 calc R U . . .
C10 C 0.17775(13) 0.37457(17) 0.24896(12) 0.0374(4) Uani 1 1 d . . . . .
H10 H 0.212555 0.303650 0.275398 0.045 Uiso 1 1 calc R U . . .
C11 C 0.15890(13) 0.47981(18) 0.29564(11) 0.0368(4) Uani 1 1 d . . . . .
H11 H 0.180378 0.480646 0.354086 0.044 Uiso 1 1 calc R U . . .
C12 C 0.10883(12) 0.58402(16) 0.25755(10) 0.0307(3) Uani 1 1 d . . . . .
H12 H 0.096740 0.656627 0.289714 0.037 Uiso 1 1 calc R U . . .
C13 C 0.00297(12) 0.83574(15) 0.19797(10) 0.0293(3) Uani 1 1 d . . . . .
C14 C -0.06603(14) 0.82263(18) 0.25201(12) 0.0409(4) Uani 1 1 d . . . . .
H14 H -0.111063 0.753199 0.245469 0.049 Uiso 1 1 calc R U . . .
C15 C -0.06929(17) 0.9104(2) 0.31531(14) 0.0520(5) Uani 1 1 d . . . . .
H15 H -0.116529 0.901190 0.352149 0.062 Uiso 1 1 calc R U . . .
C16 C -0.00429(17) 1.0111(2) 0.32500(14) 0.0524(5) Uani 1 1 d . . . . .
H16 H -0.006712 1.071361 0.368443 0.063 Uiso 1 1 calc R U . . .
C17 C 0.06410(17) 1.02447(19) 0.27193(15) 0.0527(6) Uani 1 1 d . . . . .
H17 H 0.109197 1.093793 0.279307 0.063 Uiso 1 1 calc R U . . .
C18 C 0.06826(13) 0.93737(17) 0.20712(12) 0.0389(4) Uani 1 1 d . . . . .
H18 H 0.115080 0.947753 0.170006 0.047 Uiso 1 1 calc R U . . .
C19 C 0.07339(11) 0.76853(15) 0.04001(10) 0.0280(3) Uani 1 1 d . . . . .
C20 C 0.03457(12) 0.84313(16) -0.03174(10) 0.0311(3) Uani 1 1 d . . . . .
H20 H -0.032907 0.862388 -0.049196 0.037 Uiso 1 1 calc R U . . .
C21 C 0.11145(12) 0.88175(16) -0.07069(10) 0.0302(3) Uani 1 1 d . . . . .
H21 H 0.106388 0.931619 -0.120090 0.036 Uiso 1 1 calc R U . . .
C22 C 0.20054(11) 0.83415(15) -0.02427(10) 0.0267(3) Uani 1 1 d . . . . .
C23 C 0.17553(12) 0.76320(15) 0.04377(10) 0.0285(3) Uani 1 1 d . . . . .
H23 H 0.220167 0.719733 0.084677 0.034 Uiso 1 1 calc R U . . .
C24 C 0.29768(11) 0.85439(15) -0.03974(10) 0.0275(3) Uani 1 1 d . . . . .
C25 C 0.39305(12) 0.80422(17) 0.00141(11) 0.0351(4) Uani 1 1 d . . . . .
C26 C 0.44488(12) 0.88359(17) -0.05750(11) 0.0328(4) Uani 1 1 d . . . . .
C27 C 0.34610(12) 0.92829(16) -0.09299(10) 0.0299(3) Uani 1 1 d . . . . .
C28 C 0.38793(14) 1.0870(2) -0.18555(14) 0.0502(5) Uani 1 1 d . . . . .
H28A H 0.425383 1.030743 -0.218612 0.060 Uiso 1 1 calc R U . . .
H28B H 0.434498 1.124759 -0.139593 0.060 Uiso 1 1 calc R U . . .
C29 C 0.33827(17) 1.1898(2) -0.23938(14) 0.0528(5) Uani 1 1 d . . . . .
H29A H 0.289526 1.151808 -0.282704 0.079 Uiso 1 1 calc R U . . .
H29B H 0.387256 1.236823 -0.265554 0.079 Uiso 1 1 calc R U . . .
H29C H 0.305291 1.248426 -0.205381 0.079 Uiso 1 1 calc R U . . .

loop_
_atom_site_aniso_label
_atom_site_aniso_U_11
_atom_site_aniso_U_22
_atom_site_aniso_U_33
_atom_site_aniso_U_23
_atom_site_aniso_U_13
_atom_site_aniso_U_12
P1 0.0240(2) 0.0245(2) 0.0280(2) -0.00173(15) 0.00309(15) -0.00271(15)
O1 0.0381(7) 0.0666(10) 0.0654(10) 0.0374(8) -0.0014(7) 0.0047(7)
O2 0.0256(6) 0.0560(8) 0.0472(8) 0.0056(6) 0.0086(5) 0.0037(6)
O3 0.0296(6) 0.0476(7) 0.0429(7) 0.0194(6) 0.0084(5) 0.0050(5)
C1 0.0255(8) 0.0323(8) 0.0296(8) -0.0062(6) 0.0066(6) -0.0043(6)
C2 0.0293(8) 0.0375(9) 0.0379(9) -0.0074(7) 0.0030(7) -0.0019(7)
C3 0.0283(9) 0.0605(12) 0.0434(10) -0.0102(9) 0.0014(8) 0.0040(8)
C4 0.0273(9) 0.0735(15) 0.0534(12) -0.0243(11) 0.0067(8) -0.0131(9)
C5 0.0390(10) 0.0499(12) 0.0582(12) -0.0212(10) 0.0181(9) -0.0214(9)
C6 0.0361(9) 0.0347(9) 0.0426(10) -0.0086(7) 0.0139(8) -0.0075(7)
C7 0.0241(7) 0.0265(7) 0.0304(8) 0.0006(6) 0.0069(6) -0.0018(6)
C8 0.0492(10) 0.0337(9) 0.0293(8) -0.0027(7) 0.0039(8) 0.0045(8)
C9 0.0515(11) 0.0315(9) 0.0438(10) -0.0047(8) 0.0064(9) 0.0057(8)
C10 0.0347(9) 0.0328(9) 0.0438(10) 0.0053(7) 0.0026(8) 0.0026(7)
C11 0.0343(9) 0.0444(10) 0.0308(9) 0.0018(7) 0.0020(7) 0.0036(8)
C12 0.0274(8) 0.0337(8) 0.0312(8) -0.0040(7) 0.0046(6) 0.0015(7)
C13 0.0282(8) 0.0243(7) 0.0329(8) -0.0047(6) -0.0031(6) 0.0015(6)
C14 0.0409(10) 0.0384(10) 0.0448(10) -0.0137(8) 0.0105(8) -0.0040(8)
C15 0.0545(12) 0.0531(12) 0.0490(12) -0.0203(10) 0.0104(10) 0.0037(10)
C16 0.0584(13) 0.0417(11) 0.0516(12) -0.0205(9) -0.0096(10) 0.0085(10)
C17 0.0528(12) 0.0316(10) 0.0661(14) -0.0119(9) -0.0164(11) -0.0077(9)
C18 0.0347(9) 0.0308(9) 0.0476(11) -0.0008(8) -0.0053(8) -0.0036(7)
C19 0.0258(8) 0.0274(8) 0.0305(8) 0.0002(6) 0.0031(6) -0.0038(6)
C20 0.0252(8) 0.0348(9) 0.0320(8) 0.0021(7) -0.0003(6) -0.0005(7)
C21 0.0307(8) 0.0295(8) 0.0295(8) 0.0036(6) 0.0016(6) -0.0006(6)
C22 0.0264(7) 0.0231(7) 0.0300(8) 0.0000(6) 0.0021(6) -0.0016(6)
C23 0.0270(8) 0.0277(8) 0.0299(8) 0.0033(6) 0.0012(6) -0.0001(6)
C24 0.0272(8) 0.0256(8) 0.0292(8) 0.0002(6) 0.0023(6) -0.0005(6)
C25 0.0290(8) 0.0360(9) 0.0388(9) 0.0075(7) 0.0008(7) 0.0013(7)
C26 0.0280(8) 0.0359(9) 0.0342(9) 0.0018(7) 0.0041(7) 0.0028(7)
C27 0.0275(8) 0.0322(8) 0.0302(8) 0.0027(7) 0.0050(6) 0.0021(6)
C28 0.0355(10) 0.0609(13) 0.0570(12) 0.0244(10) 0.0161(9) 0.0032(9)
C29 0.0543(12) 0.0512(12) 0.0543(12) 0.0172(10) 0.0130(10) -0.0037(10)

loop_
_atom_type_symbol
_atom_type_description
_atom_type_scat_dispersion_real
_atom_type_scat_dispersion_imag
_atom_type_scat_source
C C 0.0033 0.0016 'International Tables Vol C Tables 4.2.6.8 and 6.1.1.4'
H H 0.0000 0.0000 'International Tables Vol C Tables 4.2.6.8 and 6.1.1.4'
O O 0.0106 0.0060 'International Tables Vol C Tables 4.2.6.8 and 6.1.1.4'
P P 0.1023 0.0942 'International Tables Vol C Tables 4.2.6.8 and 6.1.1.4'

loop_
_geom_angle_atom_site_label_1
_geom_angle_atom_site_label_2
_geom_angle_atom_site_label_3
_geom_angle
_geom_angle_site_symmetry_1
_geom_angle_site_symmetry_3
_geom_angle_publ_flag
C19 P1 C7 109.35(7) . . ?
C19 P1 C1 111.38(8) . . ?
C7 P1 C1 110.96(8) . . ?
C19 P1 C13 112.79(8) . . ?
C7 P1 C13 106.80(7) . . ?
C1 P1 C13 105.43(7) . . ?
C27 O3 C28 114.85(13) . . ?
C6 C1 C2 119.80(16) . . ?
C6 C1 P1 123.10(14) . . ?
C2 C1 P1 117.10(12) . . ?
C3 C2 C1 119.98(17) . . ?
C3 C2 H2 120.0 . . ?
C1 C2 H2 120.0 . . ?
C4 C3 C2 119.86(19) . . ?
C4 C3 H3 120.1 . . ?
C2 C3 H3 120.1 . . ?
C5 C4 C3 120.42(17) . . ?
C5 C4 H4 119.8 . . ?
C3 C4 H4 119.8 . . ?
C4 C5 C6 120.53(18) . . ?
C4 C5 H5 119.7 . . ?
C6 C5 H5 119.7 . . ?
C5 C6 C1 119.40(18) . . ?
C5 C6 H6 120.3 . . ?
C1 C6 H6 120.3 . . ?
C8 C7 C12 119.24(15) . . ?
C8 C7 P1 119.27(13) . . ?
C12 C7 P1 121.48(12) . . ?
C9 C8 C7 120.41(16) . . ?
C9 C8 H8 119.8 . . ?
C7 C8 H8 119.8 . . ?
C10 C9 C8 119.86(17) . . ?
C10 C9 H9 120.1 . . ?
C8 C9 H9 120.1 . . ?
C9 C10 C11 120.29(17) . . ?
C9 C10 H10 119.9 . . ?
C11 C10 H10 119.9 . . ?
C10 C11 C12 120.26(16) . . ?
C10 C11 H11 119.9 . . ?
C12 C11 H11 119.9 . . ?
C11 C12 C7 119.93(15) . . ?
C11 C12 H12 120.0 . . ?
C7 C12 H12 120.0 . . ?
C18 C13 C14 119.98(16) . . ?
C18 C13 P1 120.34(14) . . ?
C14 C13 P1 119.60(13) . . ?
C15 C14 C13 120.16(18) . . ?
C15 C14 H14 119.9 . . ?
C13 C14 H14 119.9 . . ?
C16 C15 C14 120.1(2) . . ?
C16 C15 H15 119.9 . . ?
C14 C15 H15 119.9 . . ?
C17 C16 C15 120.02(19) . . ?
C17 C16 H16 120.0 . . ?
C15 C16 H16 120.0 . . ?
C16 C17 C18 120.85(19) . . ?
C16 C17 H17 119.6 . . ?
C18 C17 H17 119.6 . . ?
C13 C18 C17 118.87(19) . . ?
C13 C18 H18 120.6 . . ?
C17 C18 H18 120.6 . . ?
C23 C19 C20 107.88(14) . . ?
C23 C19 P1 123.72(13) . . ?
C20 C19 P1 127.57(12) . . ?
C21 C20 C19 108.35(14) . . ?
C21 C20 H20 125.8 . . ?
C19 C20 H20 125.8 . . ?
C20 C21 C22 108.26(14) . . ?
C20 C21 H21 125.9 . . ?
C22 C21 H21 125.9 . . ?
C24 C22 C23 124.31(15) . . ?
C24 C22 C21 127.85(15) . . ?
C23 C22 C21 107.82(14) . . ?
C19 C23 C22 107.68(14) . . ?
C19 C23 H23 126.2 . . ?
C22 C23 H23 126.2 . . ?
C27 C24 C22 137.92(15) . . ?
C27 C24 C25 90.25(13) . . ?
C22 C24 C25 131.78(15) . . ?
O1 C25 C24 134.81(17) . . ?
O1 C25 C26 135.84(16) . . ?
C24 C25 C26 89.35(13) . . ?
O1 C25 C27 177.97(16) . . ?
C24 C25 C27 43.34(9) . . ?
C26 C25 C27 46.01(9) . . ?
O2 C26 C27 137.44(16) . . ?
O2 C26 C25 136.66(16) . . ?
C27 C26 C25 85.90(13) . . ?
O3 C27 C24 130.81(15) . . ?
O3 C27 C26 134.63(15) . . ?
C24 C27 C26 94.49(13) . . ?
O3 C27 C25 176.26(14) . . ?
C24 C27 C25 46.41(9) . . ?
C26 C27 C25 48.09(9) . . ?
O3 C28 C29 108.40(15) . . ?
O3 C28 H28A 110.0 . . ?
C29 C28 H28A 110.0 . . ?
O3 C28 H28B 110.0 . . ?
C29 C28 H28B 110.0 . . ?
H28A C28 H28B 108.4 . . ?
C28 C29 H29A 109.5 . . ?
C28 C29 H29B 109.5 . . ?
H29A C29 H29B 109.5 . . ?
C28 C29 H29C 109.5 . . ?
H29A C29 H29C 109.5 . . ?
H29B C29 H29C 109.5 . . ?

loop_
_geom_bond_atom_site_label_1
_geom_bond_atom_site_label_2
_geom_bond_distance
_geom_bond_site_symmetry_2
_geom_bond_publ_flag
P1 C19 1.7443(16) . ?
P1 C7 1.7973(16) . ?
P1 C1 1.8018(16) . ?
P1 C13 1.8024(16) . ?
O1 C25 1.210(2) . ?
O2 C26 1.214(2) . ?
O3 C27 1.322(2) . ?
O3 C28 1.484(2) . ?
C1 C6 1.393(2) . ?
C1 C2 1.398(2) . ?
C2 C3 1.384(2) . ?
C2 H2 0.9500 . ?
C3 C4 1.384(3) . ?
C3 H3 0.9500 . ?
C4 C5 1.376(3) . ?
C4 H4 0.9500 . ?
C5 C6 1.389(3) . ?
C5 H5 0.9500 . ?
C6 H6 0.9500 . ?
C7 C8 1.392(2) . ?
C7 C12 1.395(2) . ?
C8 C9 1.387(3) . ?
C8 H8 0.9500 . ?
C9 C10 1.379(3) . ?
C9 H9 0.9500 . ?
C10 C11 1.382(3) . ?
C10 H10 0.9500 . ?
C11 C12 1.385(2) . ?
C11 H11 0.9500 . ?
C12 H12 0.9500 . ?
C13 C18 1.385(2) . ?
C13 C14 1.390(2) . ?
C14 C15 1.383(3) . ?
C14 H14 0.9500 . ?
C15 C16 1.375(3) . ?
C15 H15 0.9500 . ?
C16 C17 1.372(3) . ?
C16 H16 0.9500 . ?
C17 C18 1.399(3) . ?
C17 H17 0.9500 . ?
C18 H18 0.9500 . ?
C19 C23 1.397(2) . ?
C19 C20 1.437(2) . ?
C20 C21 1.370(2) . ?
C20 H20 0.9500 . ?
C21 C22 1.428(2) . ?
C21 H21 0.9500 . ?
C22 C24 1.410(2) . ?
C22 C23 1.414(2) . ?
C23 H23 0.9500 . ?
C24 C27 1.399(2) . ?
C24 C25 1.476(2) . ?
C25 C26 1.520(2) . ?
C25 C27 2.038(2) . ?
C26 C27 1.470(2) . ?
C28 C29 1.486(3) . ?
C28 H28A 0.9900 . ?
C28 H28B 0.9900 . ?
C29 H29A 0.9800 . ?
C29 H29B 0.9800 . ?
C29 H29C 0.9800 . ?

loop_
_geom_torsion_atom_site_label_1
_geom_torsion_atom_site_label_2
_geom_torsion_atom_site_label_3
_geom_torsion_atom_site_label_4
_geom_torsion
_geom_torsion_site_symmetry_1
_geom_torsion_site_symmetry_2
_geom_torsion_site_symmetry_3
_geom_torsion_site_symmetry_4
_geom_torsion_publ_flag
C19 P1 C1 C6 111.81(15) . . . . ?
C7 P1 C1 C6 -10.26(17) . . . . ?
C13 P1 C1 C6 -125.53(15) . . . . ?
C19 P1 C1 C2 -67.38(15) . . . . ?
C7 P1 C1 C2 170.54(12) . . . . ?
C13 P1 C1 C2 55.28(14) . . . . ?
C6 C1 C2 C3 -0.9(3) . . . . ?
P1 C1 C2 C3 178.32(14) . . . . ?
C1 C2 C3 C4 0.0(3) . . . . ?
C2 C3 C4 C5 0.7(3) . . . . ?
C3 C4 C5 C6 -0.6(3) . . . . ?
C4 C5 C6 C1 -0.3(3) . . . . ?
C2 C1 C6 C5 1.0(3) . . . . ?
P1 C1 C6 C5 -178.13(14) . . . . ?
C19 P1 C7 C8 -56.17(15) . . . . ?
C1 P1 C7 C8 67.08(15) . . . . ?
C13 P1 C7 C8 -178.51(14) . . . . ?
C19 P1 C7 C12 123.17(13) . . . . ?
C1 P1 C7 C12 -113.58(14) . . . . ?
C13 P1 C7 C12 0.83(15) . . . . ?
C12 C7 C8 C9 0.0(3) . . . . ?
P1 C7 C8 C9 179.31(15) . . . . ?
C7 C8 C9 C10 0.4(3) . . . . ?
C8 C9 C10 C11 -0.1(3) . . . . ?
C9 C10 C11 C12 -0.5(3) . . . . ?
C10 C11 C12 C7 0.8(3) . . . . ?
C8 C7 C12 C11 -0.5(2) . . . . ?
P1 C7 C12 C11 -179.88(13) . . . . ?
C19 P1 C13 C18 -21.12(16) . . . . ?
C7 P1 C13 C18 99.03(15) . . . . ?
C1 P1 C13 C18 -142.87(14) . . . . ?
C19 P1 C13 C14 162.17(14) . . . . ?
C7 P1 C13 C14 -77.68(15) . . . . ?
C1 P1 C13 C14 40.42(16) . . . . ?
C18 C13 C14 C15 -0.4(3) . . . . ?
P1 C13 C14 C15 176.32(16) . . . . ?
C13 C14 C15 C16 0.0(3) . . . . ?
C14 C15 C16 C17 -0.1(3) . . . . ?
C15 C16 C17 C18 0.6(3) . . . . ?
C14 C13 C18 C17 0.9(3) . . . . ?
P1 C13 C18 C17 -175.83(14) . . . . ?
C16 C17 C18 C13 -1.0(3) . . . . ?
C7 P1 C19 C23 -32.50(16) . . . . ?
C1 P1 C19 C23 -155.50(14) . . . . ?
C13 P1 C19 C23 86.17(15) . . . . ?
C7 P1 C19 C20 159.21(14) . . . . ?
C1 P1 C19 C20 36.21(17) . . . . ?
C13 P1 C19 C20 -82.11(16) . . . . ?
C23 C19 C20 C21 0.18(19) . . . . ?
P1 C19 C20 C21 169.96(13) . . . . ?
C19 C20 C21 C22 -0.69(19) . . . . ?
C20 C21 C22 C24 -177.54(16) . . . . ?
C20 C21 C22 C23 0.95(19) . . . . ?
C20 C19 C23 C22 0.40(18) . . . . ?
P1 C19 C23 C22 -169.86(12) . . . . ?
C24 C22 C23 C19 177.73(15) . . . . ?
C21 C22 C23 C19 -0.82(18) . . . . ?
C23 C22 C24 C27 -170.87(19) . . . . ?
C21 C22 C24 C27 7.4(3) . . . . ?
C23 C22 C24 C25 5.5(3) . . . . ?
C21 C22 C24 C25 -176.20(17) . . . . ?
C27 C24 C25 O1 178.8(2) . . . . ?
C22 C24 C25 O1 1.2(4) . . . . ?
C27 C24 C25 C26 -0.68(13) . . . . ?
C22 C24 C25 C26 -178.28(18) . . . . ?
C22 C24 C25 C27 -177.6(2) . . . . ?
O1 C25 C26 O2 0.7(4) . . . . ?
C24 C25 C26 O2 -179.8(2) . . . . ?
C27 C25 C26 O2 179.5(3) . . . . ?
O1 C25 C26 C27 -178.8(2) . . . . ?
C24 C25 C26 C27 0.65(13) . . . . ?
C28 O3 C27 C24 170.56(19) . . . . ?
C28 O3 C27 C26 -5.7(3) . . . . ?
C22 C24 C27 O3 0.7(3) . . . . ?
C25 C24 C27 O3 -176.61(19) . . . . ?
C22 C24 C27 C26 178.0(2) . . . . ?
C25 C24 C27 C26 0.71(14) . . . . ?
C22 C24 C27 C25 177.3(3) . . . . ?
O2 C26 C27 O3 -3.0(4) . . . . ?
C25 C26 C27 O3 176.5(2) . . . . ?
O2 C26 C27 C24 179.8(2) . . . . ?
C25 C26 C27 C24 -0.69(13) . . . . ?
O2 C26 C27 C25 -179.5(3) . . . . ?
C27 O3 C28 C29 -171.05(17) . . . . ?
